data_4310748
loop_
_publ_author_name
'Elena Mas-Marz\'a'
'Macarena Poyatos'
'Mercedes Sana\'u'
'Eduardo Peris'

_publ_section_title
;
 Carbene Complexes of Rhodium and Iridium from Tripodal N-Heterocyclic
 Carbene Ligands: Synthesis and Catalytic Properties
;
_journal_name_full 'Inorganic Chemistry'
_journal_page_first 2213
_journal_page_last 2219
_journal_paper_doi 10.1021/ic035317p
_journal_volume 43
_journal_year 2004
_chemical_formula_sum 'C25 H30 Cl N4 Rh'
_chemical_formula_weight 524.89
_chemical_name_systematic
; 
 ? 
;
_space_group_IT_number 14
_symmetry_cell_setting monoclinic
_symmetry_space_group_name_Hall '-P 2ybc'
_symmetry_space_group_name_H-M 'P 1 21/c 1'
_atom_sites_solution_hydrogens geom
_atom_sites_solution_primary direct
_atom_sites_solution_secondary difmap
_audit_creation_method SHELXL-97
_cell_angle_alpha 90.00
_cell_angle_beta 100.248(6)
_cell_angle_gamma 90.00
_cell_formula_units_Z 4
_cell_length_a 8.041(2)
_cell_length_b 18.474(5)
_cell_length_c 15.849(4)
_cell_measurement_temperature 293(2)
_cell_volume 2316.8(10)
_computing_structure_refinement 'SHELXL-97 (Sheldrick, 1997)'
_computing_structure_solution 'SHELXS-97 (Sheldrick, 1990)'
_diffrn_ambient_temperature 293(2)
_diffrn_measured_fraction_theta_full 0.965
_diffrn_measured_fraction_theta_max 0.965
_diffrn_radiation_monochromator graphite
_diffrn_radiation_source 'fine-focus sealed tube'
_diffrn_radiation_type MoK\a
_diffrn_radiation_wavelength 0.71073
_diffrn_reflns_av_R_equivalents 0.0546
_diffrn_reflns_av_sigmaI/netI 0.0824
_diffrn_reflns_limit_h_max 7
_diffrn_reflns_limit_h_min -11
_diffrn_reflns_limit_k_max 24
_diffrn_reflns_limit_k_min -25
_diffrn_reflns_limit_l_max 22
_diffrn_reflns_limit_l_min -22
_diffrn_reflns_number 18589
_diffrn_reflns_theta_full 30.55
_diffrn_reflns_theta_max 30.55
_diffrn_reflns_theta_min 1.71
_exptl_absorpt_coefficient_mu 0.872
_exptl_crystal_density_diffrn 1.505
_exptl_crystal_density_method 'not measured'
_exptl_crystal_F_000 1080
_refine_diff_density_max 4.248
_refine_diff_density_min -1.416
_refine_diff_density_rms 0.167
_refine_ls_extinction_method none
_refine_ls_goodness_of_fit_ref 1.042
_refine_ls_hydrogen_treatment mixed
_refine_ls_matrix_type full
_refine_ls_number_parameters 280
_refine_ls_number_reflns 6857
_refine_ls_number_restraints 0
_refine_ls_restrained_S_all 1.042
_refine_ls_R_factor_all 0.1422
_refine_ls_R_factor_gt 0.0799
_refine_ls_shift/su_max 0.000
_refine_ls_shift/su_mean 0.000
_refine_ls_structure_factor_coef Fsqd
_refine_ls_weighting_details 'calc w=1/[\s^2^(Fo^2^)+(0.1280P)^2^+10.3200P] where P=(Fo^2^+2Fc^2^)/3'
_refine_ls_weighting_scheme calc
_refine_ls_wR_factor_gt 0.2238
_refine_ls_wR_factor_ref 0.2606
_reflns_number_gt 4008
_reflns_number_total 6857
_reflns_threshold_expression >2sigma(I)
_cod_data_source_file ic035317psi20040116_055759.cif
_cod_data_source_block compound6
_cod_depositor_comments
;
The following automatic conversions were performed:
'_symmetry_cell_setting' value 'Monoclinic' changed to 'monoclinic'
according to '/home/saulius/struct/CIF-dictionaries/cif_core.dic'
dictionary named 'cif_core.dic' version 2.4.1 from 2010-06-29.

Automatic conversion script
Id: cif_fix_enum 1527 2010-12-29 10:47:43Z saulius 
;
_cod_original_cell_volume 2316.8(11)
_cod_database_code 4310748

loop_
_symmetry_equiv_pos_as_xyz
'x, y, z'
'-x, y+1/2, -z+1/2'
'-x, -y, -z'
'x, -y-1/2, z-1/2'

loop_
_atom_site_label
_atom_site_type_symbol
_atom_site_fract_x
_atom_site_fract_y
_atom_site_fract_z
_atom_site_U_iso_or_equiv
_atom_site_adp_type
_atom_site_occupancy
_atom_site_symmetry_multiplicity
_atom_site_calc_flag
_atom_site_refinement_flags
_atom_site_disorder_assembly
_atom_site_disorder_group
Rh1 Rh 0.29167(7) 0.70072(3) 0.19019(4) 0.03515(19) Uani 1 1 d . . .
Cl1 Cl 0.5360(2) 0.77246(11) 0.23777(14) 0.0486(5) Uani 1 1 d . . .
N3 N 0.4565(8) 0.4751(3) 0.3255(4) 0.0385(13) Uani 1 1 d . . .
C12 C -0.0207(12) 0.7865(5) 0.1045(7) 0.062(2) Uani 1 1 d . . .
H12A H -0.0345 0.8295 0.0688 0.075 Uiso 1 1 calc R . .
H12B H -0.1203 0.7815 0.1307 0.075 Uiso 1 1 calc R . .
N1 N 0.4526(7) 0.6152(3) 0.1669(3) 0.0338(12) Uani 1 1 d . . .
N2 N 0.6365(8) 0.5241(3) 0.1793(4) 0.0386(13) Uani 1 1 d . . .
C2 C 0.4948(9) 0.5514(4) 0.3073(4) 0.0365(15) Uani 1 1 d . . .
H2A H 0.4024 0.5826 0.3181 0.044 Uiso 1 1 calc R . .
C1 C 0.5246(8) 0.5630(4) 0.2165(4) 0.0313(13) Uani 1 1 d . . .
C8 C 0.5199(9) 0.6106(4) 0.0921(4) 0.0380(15) Uani 1 1 d . . .
C27 C 0.5660(9) 0.4525(4) 0.4021(4) 0.0365(15) Uani 1 1 d . . .
N4 N 0.6460(8) 0.5660(3) 0.3708(4) 0.0416(14) Uani 1 1 d . . .
C3 C 0.6340(9) 0.5533(4) 0.0994(5) 0.0395(16) Uani 1 1 d . . .
C14 C 0.1463(10) 0.7677(4) 0.2569(5) 0.0448(17) Uani 1 1 d . . .
H14A H 0.2144 0.7980 0.3008 0.054 Uiso 1 1 calc R . .
C26 C 0.5749(11) 0.3878(4) 0.4445(5) 0.0466(18) Uani 1 1 d . . .
H26 H 0.5038 0.3495 0.4244 0.056 Uiso 1 1 calc R . .
C9 C 0.7442(11) 0.4629(5) 0.2152(6) 0.053(2) Uani 1 1 d . . .
H9A H 0.8104 0.4468 0.1740 0.080 Uiso 1 1 calc R . .
H9B H 0.6743 0.4239 0.2285 0.080 Uiso 1 1 calc R . .
H9C H 0.8181 0.4781 0.2665 0.080 Uiso 1 1 calc R . .
C25 C 0.6967(12) 0.3817(5) 0.5200(5) 0.055(2) Uani 1 1 d . . .
H25A H 0.7075 0.3383 0.5501 0.067 Uiso 1 1 calc R . .
C17 C 0.0722(9) 0.6346(4) 0.1784(6) 0.049(2) Uani 1 1 d . . .
H17A H 0.0986 0.5832 0.1882 0.059 Uiso 1 1 calc R . .
C22 C 0.6748(9) 0.5099(4) 0.4303(4) 0.0374(15) Uani 1 1 d . . .
C21 C 0.6913(12) 0.6392(5) 0.3944(6) 0.055(2) Uani 1 1 d . . .
H21A H 0.7938 0.6395 0.4361 0.082 Uiso 1 1 calc R . .
H21B H 0.6024 0.6614 0.4185 0.082 Uiso 1 1 calc R . .
H21C H 0.7083 0.6658 0.3446 0.082 Uiso 1 1 calc R . .
C10 C 0.0948(10) 0.6581(5) 0.0987(6) 0.0499(19) Uani 1 1 d . . .
H10A H 0.1302 0.6201 0.0625 0.060 Uiso 1 1 calc R . .
C15 C -0.0567(11) 0.6616(5) 0.2282(6) 0.056(2) Uani 1 1 d . . .
H15A H -0.0906 0.6220 0.2616 0.067 Uiso 1 1 calc R . .
H15B H -0.1559 0.6776 0.1885 0.067 Uiso 1 1 calc R . .
C24 C 0.7992(11) 0.4388(5) 0.5496(5) 0.054(2) Uani 1 1 d . . .
H24 H 0.8752 0.4340 0.6009 0.065 Uiso 1 1 calc R . .
C7 C 0.4895(12) 0.6524(5) 0.0181(5) 0.055(2) Uani 1 1 d . . .
H7A H 0.4143 0.6911 0.0126 0.066 Uiso 1 1 calc R . .
C6 C 0.5761(13) 0.6340(6) -0.0475(5) 0.063(3) Uani 1 1 d . . .
H6A H 0.5607 0.6616 -0.0973 0.076 Uiso 1 1 calc R . .
C23 C 0.7924(10) 0.5037(5) 0.5050(5) 0.0483(19) Uani 1 1 d . . .
H23 H 0.8648 0.5417 0.5247 0.058 Uiso 1 1 calc R . .
C5 C 0.6845(14) 0.5755(6) -0.0396(6) 0.069(3) Uani 1 1 d . . .
H5 H 0.7363 0.5635 -0.0857 0.083 Uiso 1 1 calc R . .
C11 C -0.0042(13) 0.7201(6) 0.0488(7) 0.069(3) Uani 1 1 d . . .
H11A H 0.0522 0.7342 0.0021 0.083 Uiso 1 1 calc R . .
H11B H -0.1163 0.7030 0.0240 0.083 Uiso 1 1 calc R . .
C4 C 0.7190(12) 0.5340(5) 0.0336(5) 0.055(2) Uani 1 1 d . . .
H4A H 0.7945 0.4955 0.0387 0.066 Uiso 1 1 calc R . .
C16 C 0.0099(11) 0.7252(5) 0.2895(6) 0.054(2) Uani 1 1 d . . .
H16B H -0.0832 0.7573 0.2949 0.065 Uiso 1 1 calc R . .
H16A H 0.0548 0.7061 0.3460 0.065 Uiso 1 1 calc R . .
C13 C 0.1346(10) 0.7947(4) 0.1740(6) 0.0478(18) Uani 1 1 d . . .
H13A H 0.1964 0.8400 0.1707 0.057 Uiso 1 1 calc R . .
C20 C 0.2457(17) 0.4594(5) 0.2552(9) 0.142(8) Uani 1 1 d . . .
H20A H 0.2100 0.4105 0.2622 0.213 Uiso 1 1 calc R . .
H20B H 0.2551 0.4674 0.1963 0.213 Uiso 1 1 calc R . .
H20C H 0.1641 0.4923 0.2710 0.213 Uiso 1 1 calc R . .

loop_
_atom_site_aniso_label
_atom_site_aniso_U_11
_atom_site_aniso_U_22
_atom_site_aniso_U_33
_atom_site_aniso_U_23
_atom_site_aniso_U_13
_atom_site_aniso_U_12
Rh1 0.0332(3) 0.0293(3) 0.0412(3) 0.0006(2) 0.0021(2) -0.0018(2)
Cl1 0.0406(10) 0.0413(9) 0.0605(12) -0.0012(9) -0.0002(8) -0.0082(8)
N3 0.048(3) 0.035(3) 0.033(3) 0.006(2) 0.010(3) 0.003(3)
C12 0.054(5) 0.051(5) 0.076(6) 0.014(4) -0.004(5) 0.009(4)
N1 0.039(3) 0.035(3) 0.028(3) 0.001(2) 0.006(2) -0.005(2)
N2 0.047(3) 0.038(3) 0.033(3) -0.001(2) 0.013(3) 0.003(3)
C2 0.043(4) 0.036(4) 0.032(3) 0.003(3) 0.011(3) -0.001(3)
C1 0.029(3) 0.035(3) 0.030(3) 0.000(3) 0.006(2) 0.000(2)
C8 0.043(4) 0.040(4) 0.031(3) 0.000(3) 0.005(3) -0.011(3)
C27 0.042(4) 0.037(4) 0.032(3) 0.003(3) 0.010(3) 0.010(3)
N4 0.054(4) 0.039(3) 0.032(3) 0.003(2) 0.007(3) -0.001(3)
C3 0.046(4) 0.039(4) 0.035(4) -0.005(3) 0.009(3) -0.013(3)
C14 0.041(4) 0.040(4) 0.055(5) -0.004(3) 0.011(3) 0.008(3)
C26 0.059(5) 0.044(4) 0.041(4) 0.004(3) 0.020(4) 0.005(4)
C9 0.060(5) 0.047(5) 0.055(5) 0.013(4) 0.017(4) 0.018(4)
C25 0.069(6) 0.061(5) 0.040(4) 0.014(4) 0.021(4) 0.024(5)
C17 0.033(4) 0.028(3) 0.080(6) -0.001(4) -0.005(4) -0.008(3)
C22 0.037(4) 0.046(4) 0.031(3) 0.003(3) 0.009(3) 0.006(3)
C21 0.060(5) 0.056(5) 0.046(4) 0.003(4) 0.001(4) -0.021(4)
C10 0.041(4) 0.046(4) 0.058(5) -0.010(4) -0.003(4) -0.003(3)
C15 0.041(4) 0.055(5) 0.070(6) 0.011(4) 0.007(4) -0.008(4)
C24 0.047(4) 0.079(6) 0.036(4) 0.012(4) 0.008(3) 0.018(4)
C7 0.067(6) 0.056(5) 0.041(4) 0.010(4) 0.004(4) -0.015(4)
C6 0.070(6) 0.089(7) 0.028(4) 0.006(4) 0.000(4) -0.030(6)
C23 0.039(4) 0.068(5) 0.038(4) 0.001(4) 0.007(3) 0.003(4)
C5 0.086(7) 0.096(8) 0.033(4) -0.021(5) 0.029(5) -0.041(6)
C11 0.064(6) 0.075(7) 0.058(6) 0.004(5) -0.020(5) -0.004(5)
C4 0.068(6) 0.058(5) 0.046(5) -0.020(4) 0.028(4) -0.017(4)
C16 0.047(5) 0.051(5) 0.064(6) 0.003(4) 0.014(4) 0.000(4)
C13 0.047(4) 0.033(4) 0.061(5) 0.005(3) 0.003(4) -0.002(3)
C20 0.183(12) 0.071(6) 0.232(15) -0.129(9) 0.199(13) -0.114(8)

loop_
_atom_type_symbol
_atom_type_description
_atom_type_scat_dispersion_real
_atom_type_scat_dispersion_imag
_atom_type_scat_source
C C 0.0033 0.0016 'International Tables Vol C Tables 4.2.6.8 and 6.1.1.4'
H H 0.0000 0.0000 'International Tables Vol C Tables 4.2.6.8 and 6.1.1.4'
N N 0.0061 0.0033 'International Tables Vol C Tables 4.2.6.8 and 6.1.1.4'
Rh Rh -1.1178 0.9187 'International Tables Vol C Tables 4.2.6.8 and 6.1.1.4'
Cl Cl 0.1484 0.1585 'International Tables Vol C Tables 4.2.6.8 and 6.1.1.4'

loop_
_geom_angle_atom_site_label_1
_geom_angle_atom_site_label_2
_geom_angle_atom_site_label_3
_geom_angle
_geom_angle_site_symmetry_1
_geom_angle_site_symmetry_3
_geom_angle_publ_flag
C10 Rh1 C14 98.6(3) . . ?
C10 Rh1 N1 90.5(3) . . ?
C14 Rh1 N1 159.3(3) . . ?
C10 Rh1 C17 38.1(3) . . ?
C14 Rh1 C17 81.7(3) . . ?
N1 Rh1 C17 94.6(3) . . ?
C10 Rh1 C13 82.2(3) . . ?
C14 Rh1 C13 38.3(3) . . ?
N1 Rh1 C13 162.4(3) . . ?
C17 Rh1 C13 89.6(3) . . ?
C10 Rh1 Cl1 155.0(3) . . ?
C14 Rh1 Cl1 90.8(2) . . ?
N1 Rh1 Cl1 88.59(16) . . ?
C17 Rh1 Cl1 166.7(3) . . ?
C13 Rh1 Cl1 91.3(2) . . ?
C27 N3 C2 109.0(6) . . ?
C27 N3 C20 144.4(6) . . ?
C2 N3 C20 103.2(6) . . ?
C13 C12 C11 110.7(7) . . ?
C1 N1 C8 105.6(6) . . ?
C1 N1 Rh1 131.5(5) . . ?
C8 N1 Rh1 122.4(5) . . ?
C1 N2 C3 106.8(6) . . ?
C1 N2 C9 128.6(6) . . ?
C3 N2 C9 124.6(6) . . ?
N4 C2 N3 102.6(5) . . ?
N4 C2 C1 112.1(6) . . ?
N3 C2 C1 113.2(6) . . ?
N1 C1 N2 112.5(6) . . ?
N1 C1 C2 123.1(6) . . ?
N2 C1 C2 124.3(6) . . ?
C7 C8 N1 130.5(8) . . ?
C7 C8 C3 120.5(7) . . ?
N1 C8 C3 109.0(6) . . ?
C26 C27 C22 122.1(7) . . ?
C26 C27 N3 130.1(7) . . ?
C22 C27 N3 107.8(6) . . ?
C22 N4 C21 121.4(6) . . ?
C22 N4 C2 110.4(6) . . ?
C21 N4 C2 119.8(6) . . ?
N2 C3 C8 106.1(6) . . ?
N2 C3 C4 131.5(8) . . ?
C8 C3 C4 122.5(7) . . ?
C13 C14 C16 125.2(8) . . ?
C13 C14 Rh1 71.8(5) . . ?
C16 C14 Rh1 111.5(6) . . ?
C27 C26 C25 117.0(8) . . ?
C24 C25 C26 121.0(8) . . ?
C10 C17 C15 126.6(8) . . ?
C10 C17 Rh1 69.9(4) . . ?
C15 C17 Rh1 113.9(5) . . ?
C23 C22 N4 130.5(7) . . ?
C23 C22 C27 120.3(7) . . ?
N4 C22 C27 109.2(6) . . ?
C17 C10 C11 124.5(8) . . ?
C17 C10 Rh1 72.0(5) . . ?
C11 C10 Rh1 109.5(6) . . ?
C17 C15 C16 112.7(7) . . ?
C25 C24 C23 121.6(8) . . ?
C8 C7 C6 117.3(9) . . ?
C5 C6 C7 121.0(8) . . ?
C22 C23 C24 117.9(8) . . ?
C4 C5 C6 122.8(8) . . ?
C12 C11 C10 113.1(8) . . ?
C5 C4 C3 115.9(9) . . ?
C14 C16 C15 111.6(7) . . ?
C14 C13 C12 123.9(8) . . ?
C14 C13 Rh1 69.9(4) . . ?
C12 C13 Rh1 113.5(6) . . ?

loop_
_geom_bond_atom_site_label_1
_geom_bond_atom_site_label_2
_geom_bond_distance
_geom_bond_site_symmetry_2
_geom_bond_publ_flag
Rh1 C10 2.101(8) . ?
Rh1 C14 2.111(7) . ?
Rh1 N1 2.116(6) . ?
Rh1 C17 2.126(7) . ?
Rh1 C13 2.136(8) . ?
Rh1 Cl1 2.379(2) . ?
N3 C27 1.430(9) . ?
N3 C2 1.480(9) . ?
N3 C20 1.879(16) . ?
C12 C13 1.519(12) . ?
C12 C11 1.530(14) . ?
N1 C1 1.311(8) . ?
N1 C8 1.391(9) . ?
N2 C1 1.365(9) . ?
N2 C3 1.373(9) . ?
N2 C9 1.476(10) . ?
C2 N4 1.458(9) . ?
C2 C1 1.515(9) . ?
C8 C7 1.388(11) . ?
C8 C3 1.392(11) . ?
C27 C26 1.367(10) . ?
C27 C22 1.398(11) . ?
N4 C22 1.392(9) . ?
N4 C21 1.434(10) . ?
C3 C4 1.392(10) . ?
C14 C13 1.394(12) . ?
C14 C16 1.513(11) . ?
C26 C25 1.409(12) . ?
C25 C24 1.370(13) . ?
C17 C10 1.379(13) . ?
C17 C15 1.495(12) . ?
C22 C23 1.382(10) . ?
C10 C11 1.532(13) . ?
C15 C16 1.558(13) . ?
C24 C23 1.387(12) . ?
C7 C6 1.392(13) . ?
C6 C5 1.381(15) . ?
C5 C4 1.376(14) . ?
